data_7120854
loop_
_publ_author_name
'Hosseini, Seyedeh Nargess'
'Johnston, Jeffrey R.'
'West, Frederick G.'

_publ_section_title
;
 Evidence for Heterolytic Cleavage of a Cyclic Oxonium Ylide: Implications
 for the Mechanism of the Stevens [1,2]-Shift
;
_journal_name_full 'Chemical Communications'
_journal_paper_doi 10.1039/C7CC07716E
_journal_year 2017
_chemical_formula_moiety 'C14 H18 O4'
_chemical_formula_sum 'C14 H18 O4'
_chemical_formula_weight 250.28
_chemical_name_systematic '3-methoxy-3-(2-methoxy-3-phenylcyclopropyl)propanoic acid'
_space_group_crystal_system monoclinic
_space_group_IT_number 14
_space_group_name_Hall '-P 2ybc'
_space_group_name_H-M_alt 'P 1 21/c 1'
_symmetry_space_group_name_Hall '-P 2ybc'
_symmetry_space_group_name_H-M 'P 1 21/c 1'
_atom_sites_solution_hydrogens mixed
_audit_creation_method SHELXL-2013
_audit_update_record
;
2017-09-29 deposited with the CCDC.
2017-11-07 downloaded from the CCDC.
;
_cell_angle_alpha 90
_cell_angle_beta 90.9892(10)
_cell_angle_gamma 90
_cell_formula_units_Z 8
_cell_length_a 8.3677(6)
_cell_length_b 38.144(3)
_cell_length_c 8.4959(6)
_cell_measurement_reflns_used 8257
_cell_measurement_temperature 173(2)
_cell_measurement_theta_max 27.05
_cell_measurement_theta_min 2.43
_cell_volume 2711.3(3)
_computing_cell_refinement 'Bruker SAINT'
_computing_data_collection 'Bruker APEX2'
_computing_data_reduction 'Bruker SAINT'
_computing_molecular_graphics 'Bruker SHELXTL'
_computing_publication_material 'Bruker SHELXTL'
_computing_structure_refinement 'SHELXL-2013 (Sheldrick, 2013)'
_computing_structure_solution 'SHELXD (Schneider & Sheldrick, 2002)'
_diffrn_ambient_temperature 173(2)
_diffrn_measured_fraction_theta_full 0.998
_diffrn_measured_fraction_theta_max 0.997
_diffrn_measurement_device_type 'Bruker APEX-II CCD'
_diffrn_measurement_method '\w scans'
_diffrn_radiation_type MoK\a
_diffrn_radiation_wavelength 0.71073
_diffrn_reflns_av_R_equivalents 0.0380
_diffrn_reflns_av_unetI/netI 0.0302
_diffrn_reflns_Laue_measured_fraction_full 0.998
_diffrn_reflns_Laue_measured_fraction_max 0.997
_diffrn_reflns_limit_h_max 10
_diffrn_reflns_limit_h_min -10
_diffrn_reflns_limit_k_max 49
_diffrn_reflns_limit_k_min -49
_diffrn_reflns_limit_l_max 10
_diffrn_reflns_limit_l_min -11
_diffrn_reflns_number 23903
_diffrn_reflns_point_group_measured_fraction_full 0.998
_diffrn_reflns_point_group_measured_fraction_max 0.997
_diffrn_reflns_theta_full 25.242
_diffrn_reflns_theta_max 27.494
_diffrn_reflns_theta_min 2.136
_exptl_absorpt_coefficient_mu 0.089
_exptl_absorpt_correction_T_max 1.0000
_exptl_absorpt_correction_T_min 0.9076
_exptl_absorpt_correction_type integration
_exptl_absorpt_process_details 'SADABS (Sheldrick, 2008)'
_exptl_crystal_colour colourless
_exptl_crystal_density_diffrn 1.226
_exptl_crystal_description plate
_exptl_crystal_F_000 1072
_exptl_crystal_recrystallization_method 'Re-crystallisation from solvent: ethyl acetate, n-hexane'
_exptl_crystal_size_max 0.364
_exptl_crystal_size_mid 0.362
_exptl_crystal_size_min 0.036
_refine_diff_density_max 0.250
_refine_diff_density_min -0.195
_refine_diff_density_rms 0.043
_refine_ls_extinction_method none
_refine_ls_goodness_of_fit_ref 1.029
_refine_ls_hydrogen_treatment mixed
_refine_ls_matrix_type full
_refine_ls_number_parameters 339
_refine_ls_number_reflns 6195
_refine_ls_number_restraints 0
_refine_ls_restrained_S_all 1.029
_refine_ls_R_factor_all 0.0688
_refine_ls_R_factor_gt 0.0501
_refine_ls_shift/su_max 0.000
_refine_ls_shift/su_mean 0.000
_refine_ls_structure_factor_coef Fsqd
_refine_ls_weighting_details 'w=1/[\s^2^(Fo^2^)+(0.0525P)^2^+1.4568P] where P=(Fo^2^+2Fc^2^)/3'
_refine_ls_weighting_scheme calc
_refine_ls_wR_factor_gt 0.1248
_refine_ls_wR_factor_ref 0.1354
_reflns_Friedel_coverage 0.000
_reflns_number_gt 4698
_reflns_number_total 6195
_reflns_threshold_expression 'I > 2\s(I)'
_cod_data_source_file c7cc07716e2.cif
_cod_data_source_block SNH-05-190
_cod_database_code 7120854
_shelx_space_group_comment
; 
The symmetry employed for this shelxl refinement is uniquely defined 
by the following loop, which should always be used as a source of 
symmetry information in preference to the above space-group names. 
They are only intended as comments. 
;
_shelx_estimated_absorpt_t_min 0.968
_shelx_estimated_absorpt_t_max 0.997
_shelxl_version_number 2013-3

loop_
_space_group_symop_operation_xyz
'x, y, z'
'-x, y+1/2, -z+1/2'
'-x, -y, -z'
'x, -y-1/2, z-1/2'

loop_
_atom_site_label
_atom_site_type_symbol
_atom_site_fract_x
_atom_site_fract_y
_atom_site_fract_z
_atom_site_U_iso_or_equiv
_atom_site_adp_type
_atom_site_occupancy
_atom_site_site_symmetry_order
_atom_site_calc_flag
_atom_site_refinement_flags_posn
_atom_site_refinement_flags_adp
_atom_site_refinement_flags_occupancy
_atom_site_disorder_assembly
_atom_site_disorder_group
O1A O 0.35531(17) 0.02493(4) -0.06412(15) 0.0420(3) Uani 1 1 d . . . . .
O2A O 0.41587(16) 0.01318(4) 0.18715(15) 0.0385(3) Uani 1 1 d . . . . .
H2OA H 0.505(4) -0.0016(9) 0.134(4) 0.106(11) Uiso 1 1 d . . . . .
O3A O 0.33203(14) 0.10235(3) 0.17681(15) 0.0339(3) Uani 1 1 d . . . . .
O4A O -0.22510(14) 0.10113(3) -0.02563(15) 0.0324(3) Uani 1 1 d . . . . .
C1A C 0.3288(2) 0.02801(5) 0.0779(2) 0.0301(4) Uani 1 1 d . . . . .
C2A C 0.1903(2) 0.04983(5) 0.1305(2) 0.0318(4) Uani 1 1 d . . . . .
H2A H 0.1839 0.0490 0.2467 0.038 Uiso 1 1 calc R U . . .
H2B H 0.0897 0.0401 0.0857 0.038 Uiso 1 1 calc R U . . .
C3A C 0.20964(19) 0.08776(5) 0.0771(2) 0.0278(4) Uani 1 1 d . . . . .
H3A H 0.2484 0.0877 -0.0336 0.033 Uiso 1 1 calc R U . . .
C4A C 0.3862(2) 0.13583(5) 0.1266(2) 0.0411(5) Uani 1 1 d . . . . .
H4A H 0.4695 0.1443 0.1996 0.062 Uiso 1 1 calc R U . . .
H4B H 0.2964 0.1523 0.1250 0.062 Uiso 1 1 calc R U . . .
H4C H 0.4299 0.1339 0.0207 0.062 Uiso 1 1 calc R U . . .
C5A C 0.05401(19) 0.10747(4) 0.08108(19) 0.0269(3) Uani 1 1 d . . . . .
H5A H 0.0062 0.1107 0.1871 0.032 Uiso 1 1 calc R U . . .
C6A C -0.0613(2) 0.10185(4) -0.05342(19) 0.0281(4) Uani 1 1 d . . . . .
H6A H -0.0235 0.0862 -0.1395 0.034 Uiso 1 1 calc R U . . .
C7A C 0.0225(2) 0.13659(4) -0.03846(19) 0.0289(4) Uani 1 1 d . . . . .
H7A H 0.1107 0.1398 -0.1150 0.035 Uiso 1 1 calc R U . . .
C8A C -0.2732(2) 0.06849(6) 0.0370(3) 0.0475(5) Uani 1 1 d . . . . .
H8A H -0.3886 0.0689 0.0551 0.071 Uiso 1 1 calc R U . . .
H8B H -0.2161 0.0642 0.1369 0.071 Uiso 1 1 calc R U . . .
H8C H -0.2483 0.0498 -0.0376 0.071 Uiso 1 1 calc R U . . .
C9A C -0.0632(2) 0.16968(5) -0.0006(2) 0.0303(4) Uani 1 1 d . . . . .
C10A C -0.1764(2) 0.17210(5) 0.1186(2) 0.0363(4) Uani 1 1 d . . . . .
H10A H -0.2007 0.1521 0.1801 0.044 Uiso 1 1 calc R U . . .
C11A C -0.2531(3) 0.20376(6) 0.1468(3) 0.0472(5) Uani 1 1 d . . . . .
H11A H -0.3298 0.2052 0.2277 0.057 Uiso 1 1 calc R U . . .
C12A C -0.2188(3) 0.23319(6) 0.0582(3) 0.0517(6) Uani 1 1 d . . . . .
H12A H -0.2718 0.2547 0.0779 0.062 Uiso 1 1 calc R U . . .
C13A C -0.1073(3) 0.23098(5) -0.0584(3) 0.0497(6) Uani 1 1 d . . . . .
H13A H -0.0830 0.2511 -0.1194 0.060 Uiso 1 1 calc R U . . .
C14A C -0.0300(2) 0.19951(5) -0.0877(2) 0.0395(4) Uani 1 1 d . . . . .
H14A H 0.0468 0.1984 -0.1686 0.047 Uiso 1 1 calc R U . . .
O1B O 0.86333(19) 0.48311(4) -0.13130(17) 0.0451(4) Uani 1 1 d . . . . .
H1OB H 0.938(7) 0.4991(14) -0.126(6) 0.036(12) Uiso 0.45 1 d . . P A 2
O2B O 0.88590(17) 0.47466(4) 0.12771(16) 0.0408(3) Uani 1 1 d . . . . .
H2OB H 0.963(6) 0.4888(11) 0.127(5) 0.036(10) Uiso 0.55 1 d . . P B 1
O3B O 0.81961(14) 0.39520(3) -0.04022(14) 0.0327(3) Uani 1 1 d . . . . .
O4B O 0.27395(14) 0.39652(3) 0.16903(15) 0.0337(3) Uani 1 1 d . . . . .
C1B C 0.8166(2) 0.46978(5) -0.0054(2) 0.0302(4) Uani 1 1 d . . . . .
C2B C 0.6699(2) 0.44705(5) -0.0072(2) 0.0328(4) Uani 1 1 d . . . . .
H2C H 0.6289 0.4449 -0.1168 0.039 Uiso 1 1 calc R U . . .
H2D H 0.5860 0.4585 0.0556 0.039 Uiso 1 1 calc R U . . .
C3B C 0.70260(19) 0.41061(5) 0.05881(19) 0.0272(4) Uani 1 1 d . . . . .
H3B H 0.7485 0.4129 0.1678 0.033 Uiso 1 1 calc R U . . .
C4B C 0.8813(2) 0.36284(5) 0.0189(2) 0.0405(4) Uani 1 1 d . . . . .
H4D H 0.9607 0.3536 -0.0538 0.061 Uiso 1 1 calc R U . . .
H4E H 0.7939 0.3459 0.0288 0.061 Uiso 1 1 calc R U . . .
H4F H 0.9318 0.3667 0.1224 0.061 Uiso 1 1 calc R U . . .
C5B C 0.54967(19) 0.38984(4) 0.06519(19) 0.0268(4) Uani 1 1 d . . . . .
H5B H 0.4972 0.3847 -0.0389 0.032 Uiso 1 1 calc R U . . .
C6B C 0.4383(2) 0.39688(5) 0.1980(2) 0.0289(4) Uani 1 1 d . . . . .
H6B H 0.4772 0.4139 0.2794 0.035 Uiso 1 1 calc R U . . .
C7B C 0.5255(2) 0.36240(5) 0.1927(2) 0.0296(4) Uani 1 1 d . . . . .
H7B H 0.6166 0.3606 0.2699 0.036 Uiso 1 1 calc R U . . .
C8B C 0.2225(2) 0.42726(6) 0.0891(3) 0.0457(5) Uani 1 1 d . . . . .
H8D H 0.1067 0.4262 0.0706 0.069 Uiso 1 1 calc R U . . .
H8E H 0.2767 0.4290 -0.0119 0.069 Uiso 1 1 calc R U . . .
H8F H 0.2486 0.4479 0.1535 0.069 Uiso 1 1 calc R U . . .
C9B C 0.4409(2) 0.32866(5) 0.1634(2) 0.0318(4) Uani 1 1 d . . . . .
C10B C 0.3234(2) 0.32429(5) 0.0458(2) 0.0386(4) Uani 1 1 d . . . . .
H10B H 0.2964 0.3433 -0.0219 0.046 Uiso 1 1 calc R U . . .
C11B C 0.2460(3) 0.29229(6) 0.0278(3) 0.0503(6) Uani 1 1 d . . . . .
H11B H 0.1659 0.2897 -0.0519 0.060 Uiso 1 1 calc R U . . .
C12B C 0.2835(3) 0.26435(6) 0.1236(3) 0.0557(6) Uani 1 1 d . . . . .
H12B H 0.2297 0.2426 0.1106 0.067 Uiso 1 1 calc R U . . .
C13B C 0.4003(3) 0.26827(5) 0.2392(3) 0.0528(6) Uani 1 1 d . . . . .
H13B H 0.4276 0.2490 0.3055 0.063 Uiso 1 1 calc R U . . .
C14B C 0.4781(2) 0.30016(5) 0.2591(2) 0.0411(5) Uani 1 1 d . . . . .
H14B H 0.5579 0.3025 0.3392 0.049 Uiso 1 1 calc R U . . .

loop_
_atom_site_aniso_label
_atom_site_aniso_U_11
_atom_site_aniso_U_22
_atom_site_aniso_U_33
_atom_site_aniso_U_23
_atom_site_aniso_U_13
_atom_site_aniso_U_12
O1A 0.0467(8) 0.0454(8) 0.0339(7) -0.0015(6) -0.0021(6) 0.0147(6)
O2A 0.0371(7) 0.0431(8) 0.0354(7) 0.0049(6) -0.0033(6) 0.0104(6)
O3A 0.0258(6) 0.0395(7) 0.0362(7) 0.0064(5) -0.0045(5) -0.0037(5)
O4A 0.0257(6) 0.0344(7) 0.0368(7) 0.0026(5) -0.0048(5) 0.0010(5)
C1A 0.0282(9) 0.0278(9) 0.0343(9) 0.0022(7) -0.0028(7) -0.0006(7)
C2A 0.0273(9) 0.0329(9) 0.0351(9) 0.0031(7) 0.0009(7) 0.0015(7)
C3A 0.0233(8) 0.0329(9) 0.0270(8) 0.0015(7) 0.0000(6) 0.0026(7)
C4A 0.0413(11) 0.0428(11) 0.0391(10) 0.0012(8) -0.0003(8) -0.0100(9)
C5A 0.0248(8) 0.0322(9) 0.0238(8) -0.0002(7) 0.0007(6) 0.0018(7)
C6A 0.0285(9) 0.0318(9) 0.0238(8) -0.0003(7) -0.0023(6) 0.0032(7)
C7A 0.0287(9) 0.0317(9) 0.0264(8) 0.0023(7) 0.0017(7) 0.0020(7)
C8A 0.0343(11) 0.0466(12) 0.0615(14) 0.0168(10) -0.0033(10) -0.0058(9)
C9A 0.0290(9) 0.0298(9) 0.0319(9) -0.0005(7) -0.0066(7) 0.0005(7)
C10A 0.0370(10) 0.0352(10) 0.0367(10) -0.0040(8) -0.0001(8) 0.0028(8)
C11A 0.0459(12) 0.0450(12) 0.0505(12) -0.0148(10) -0.0028(10) 0.0099(9)
C12A 0.0537(13) 0.0327(11) 0.0679(15) -0.0135(10) -0.0177(12) 0.0097(9)
C13A 0.0526(13) 0.0304(10) 0.0653(14) 0.0058(10) -0.0210(11) -0.0044(9)
C14A 0.0370(11) 0.0366(10) 0.0448(11) 0.0053(8) -0.0067(8) -0.0040(8)
O1B 0.0501(9) 0.0450(8) 0.0402(8) 0.0053(6) 0.0043(7) -0.0182(7)
O2B 0.0362(8) 0.0457(8) 0.0404(8) 0.0003(6) -0.0018(6) -0.0102(6)
O3B 0.0277(6) 0.0384(7) 0.0322(7) 0.0035(5) 0.0054(5) 0.0024(5)
O4B 0.0251(6) 0.0383(7) 0.0379(7) -0.0006(5) 0.0048(5) -0.0032(5)
C1B 0.0272(9) 0.0283(9) 0.0353(9) 0.0007(7) 0.0028(7) 0.0012(7)
C2B 0.0254(9) 0.0353(10) 0.0378(10) 0.0038(8) -0.0012(7) -0.0024(7)
C3B 0.0238(8) 0.0339(9) 0.0239(8) 0.0003(7) 0.0004(6) -0.0034(7)
C4B 0.0406(11) 0.0410(11) 0.0399(10) 0.0000(8) -0.0012(8) 0.0090(9)
C5B 0.0244(8) 0.0331(9) 0.0229(8) -0.0013(7) -0.0008(6) -0.0040(7)
C6B 0.0269(9) 0.0345(9) 0.0254(8) -0.0021(7) 0.0022(7) -0.0050(7)
C7B 0.0280(9) 0.0346(9) 0.0262(8) 0.0028(7) -0.0018(7) -0.0036(7)
C8B 0.0310(10) 0.0520(13) 0.0538(13) 0.0065(10) -0.0037(9) 0.0034(9)
C9B 0.0300(9) 0.0336(9) 0.0320(9) -0.0014(7) 0.0068(7) -0.0027(7)
C10B 0.0376(10) 0.0383(10) 0.0400(10) -0.0052(8) 0.0011(8) -0.0057(8)
C11B 0.0475(13) 0.0478(13) 0.0557(13) -0.0170(10) 0.0048(10) -0.0140(10)
C12B 0.0575(14) 0.0354(12) 0.0751(16) -0.0156(11) 0.0238(13) -0.0124(10)
C13B 0.0599(14) 0.0326(11) 0.0666(15) 0.0078(10) 0.0243(12) 0.0031(10)
C14B 0.0404(11) 0.0390(11) 0.0442(11) 0.0040(9) 0.0087(9) 0.0023(8)

loop_
_atom_type_symbol
_atom_type_description
_atom_type_scat_dispersion_real
_atom_type_scat_dispersion_imag
_atom_type_scat_source
C C 0.0033 0.0016 'International Tables Vol C Tables 4.2.6.8 and 6.1.1.4'
H H 0.0000 0.0000 'International Tables Vol C Tables 4.2.6.8 and 6.1.1.4'
O O 0.0106 0.0060 'International Tables Vol C Tables 4.2.6.8 and 6.1.1.4'

loop_
_geom_angle_atom_site_label_1
_geom_angle_atom_site_label_2
_geom_angle_atom_site_label_3
_geom_angle
C4A O3A C3A 113.57(13)
C6A O4A C8A 111.57(14)
O1A C1A O2A 123.20(16)
O1A C1A C2A 119.72(16)
O2A C1A C2A 117.07(16)
C1A C2A C3A 110.57(14)
O3A C3A C5A 113.79(14)
O3A C3A C2A 105.73(13)
C5A C3A C2A 111.78(14)
C6A C5A C3A 117.21(14)
C6A C5A C7A 59.64(11)
C3A C5A C7A 119.25(14)
O4A C6A C5A 119.69(14)
O4A C6A C7A 117.44(14)
C5A C6A C7A 61.07(11)
C9A C7A C6A 122.68(15)
C9A C7A C5A 123.48(14)
C6A C7A C5A 59.29(11)
C14A C9A C10A 118.38(17)
C14A C9A C7A 118.56(17)
C10A C9A C7A 123.06(16)
C11A C10A C9A 120.10(19)
C12A C11A C10A 120.7(2)
C13A C12A C11A 119.4(2)
C12A C13A C14A 120.4(2)
C9A C14A C13A 121.0(2)
C4B O3B C3B 113.35(13)
C6B O4B C8B 111.55(14)
O1B C1B O2B 123.62(17)
O1B C1B C2B 119.50(17)
O2B C1B C2B 116.87(16)
C1B C2B C3B 112.45(14)
O3B C3B C5B 113.34(14)
O3B C3B C2B 106.22(13)
C5B C3B C2B 110.24(14)
C6B C5B C3B 118.17(14)
C6B C5B C7B 59.71(11)
C3B C5B C7B 120.70(14)
O4B C6B C5B 119.30(14)
O4B C6B C7B 117.63(14)
C5B C6B C7B 60.88(11)
C9B C7B C6B 122.12(15)
C9B C7B C5B 123.01(15)
C6B C7B C5B 59.41(11)
C14B C9B C10B 118.19(18)
C14B C9B C7B 118.54(17)
C10B C9B C7B 123.26(17)
C11B C10B C9B 120.2(2)
C12B C11B C10B 121.0(2)
C11B C12B C13B 119.3(2)
C12B C13B C14B 120.4(2)
C13B C14B C9B 121.0(2)

loop_
_geom_bond_atom_site_label_1
_geom_bond_atom_site_label_2
_geom_bond_distance
O1A C1A 1.236(2)
O2A C1A 1.300(2)
O3A C4A 1.423(2)
O3A C3A 1.431(2)
O4A C6A 1.395(2)
O4A C8A 1.415(2)
C1A C2A 1.501(2)
C2A C3A 1.526(2)
C3A C5A 1.504(2)
C5A C6A 1.498(2)
C5A C7A 1.525(2)
C6A C7A 1.503(2)
C7A C9A 1.490(2)
C9A C14A 1.388(3)
C9A C10A 1.401(3)
C10A C11A 1.390(3)
C11A C12A 1.385(3)
C12A C13A 1.375(3)
C13A C14A 1.388(3)
O1B C1B 1.253(2)
O2B C1B 1.276(2)
O3B C4B 1.426(2)
O3B C3B 1.428(2)
O4B C6B 1.393(2)
O4B C8B 1.418(2)
C1B C2B 1.503(2)
C2B C3B 1.522(2)
C3B C5B 1.507(2)
C5B C6B 1.500(2)
C5B C7B 1.522(2)
C6B C7B 1.505(2)
C7B C9B 1.488(2)
C9B C14B 1.389(3)
C9B C10B 1.399(3)
C10B C11B 1.389(3)
C11B C12B 1.374(4)
C12B C13B 1.382(4)
C13B C14B 1.388(3)

loop_
_geom_hbond_atom_site_label_D
_geom_hbond_atom_site_label_H
_geom_hbond_atom_site_label_A
_geom_hbond_distance_DH
_geom_hbond_distance_HA
_geom_hbond_distance_DA
_geom_hbond_angle_DHA
_geom_hbond_site_symmetry_A
O2A H2OA O1A 1.04(3) 1.59(4) 2.6344(19) 176(3) 3_655
O1B H1OB O2B 0.87(6) 1.78(6) 2.645(2) 169(5) 3_765
O2B H2OB O1B 0.84(5) 1.80(5) 2.645(2) 176(4) 3_765

loop_
_geom_torsion_atom_site_label_1
_geom_torsion_atom_site_label_2
_geom_torsion_atom_site_label_3
_geom_torsion_atom_site_label_4
_geom_torsion
O1A C1A C2A C3A -60.9(2)
O2A C1A C2A C3A 119.01(17)
C4A O3A C3A C5A -67.36(19)
C4A O3A C3A C2A 169.59(14)
C1A C2A C3A O3A -73.79(17)
C1A C2A C3A C5A 161.90(14)
O3A C3A C5A C6A 160.70(14)
C2A C3A C5A C6A -79.62(19)
O3A C3A C5A C7A 92.01(18)
C2A C3A C5A C7A -148.31(15)
C8A O4A C6A C5A -78.6(2)
C8A O4A C6A C7A -149.28(16)
C3A C5A C6A O4A 143.48(15)
C7A C5A C6A O4A -106.91(17)
C3A C5A C6A C7A -109.61(16)
O4A C6A C7A C9A -1.9(2)
C5A C6A C7A C9A -112.42(18)
O4A C6A C7A C5A 110.52(16)
C6A C5A C7A C9A 111.11(18)
C3A C5A C7A C9A -142.67(16)
C3A C5A C7A C6A 106.22(17)
C6A C7A C9A C14A -134.32(18)
C5A C7A C9A C14A 153.32(17)
C6A C7A C9A C10A 45.4(2)
C5A C7A C9A C10A -27.0(3)
C14A C9A C10A C11A 0.3(3)
C7A C9A C10A C11A -179.41(17)
C9A C10A C11A C12A -0.1(3)
C10A C11A C12A C13A -0.2(3)
C11A C12A C13A C14A 0.2(3)
C10A C9A C14A C13A -0.3(3)
C7A C9A C14A C13A 179.44(17)
C12A C13A C14A C9A 0.0(3)
O1B C1B C2B C3B 123.18(18)
O2B C1B C2B C3B -57.6(2)
C4B O3B C3B C5B -67.54(19)
C4B O3B C3B C2B 171.26(14)
C1B C2B C3B O3B -60.93(18)
C1B C2B C3B C5B 175.91(14)
O3B C3B C5B C6B 162.21(14)
C2B C3B C5B C6B -78.89(19)
O3B C3B C5B C7B 92.53(18)
C2B C3B C5B C7B -148.56(16)
C8B O4B C6B C5B -75.4(2)
C8B O4B C6B C7B -145.73(16)
C3B C5B C6B O4B 141.80(16)
C7B C5B C6B O4B -107.23(17)
C3B C5B C6B C7B -110.97(17)
O4B C6B C7B C9B -2.2(2)
C5B C6B C7B C9B -112.09(18)
O4B C6B C7B C5B 109.92(16)
C6B C5B C7B C9B 110.64(18)
C3B C5B C7B C9B -142.56(17)
C3B C5B C7B C6B 106.80(17)
C6B C7B C9B C14B -133.89(18)
C5B C7B C9B C14B 154.09(17)
C6B C7B C9B C10B 45.0(2)
C5B C7B C9B C10B -27.1(3)
C14B C9B C10B C11B 0.7(3)
C7B C9B C10B C11B -178.20(18)
C9B C10B C11B C12B -0.4(3)
C10B C11B C12B C13B -0.2(3)
C11B C12B C13B C14B 0.5(3)
C12B C13B C14B C9B -0.2(3)
C10B C9B C14B C13B -0.3(3)
C7B C9B C14B C13B 178.57(17)
